data_7050726
loop_
_publ_author_name
'Arya, Pious'
'Channa, Asif'
'Cragg, Peter J.'
'Prince, Paul D.'
'Steed, Jonathan W.'

_publ_section_title
;
 C-Donor lariat ether 'scorpionates'
;
_journal_issue 4
_journal_name_full 'New Journal of Chemistry'
_journal_page_first 440
_journal_paper_doi 10.1039/b108522k
_journal_volume 26
_journal_year 2002
_chemical_formula_sum 'C13 H25 F6 K N O4 P'
_chemical_formula_weight 443.41
_space_group_IT_number 14
_symmetry_cell_setting monoclinic
_symmetry_space_group_name_Hall '-P 2yn'
_symmetry_space_group_name_H-M 'P 1 21/n 1'
_atom_sites_solution_hydrogens geom
_atom_sites_solution_primary direct
_atom_sites_solution_secondary difmap
_audit_creation_method SHELXL-97
_cell_angle_alpha 90.00
_cell_angle_beta 100.677(2)
_cell_angle_gamma 90.00
_cell_formula_units_Z 4
_cell_length_a 10.8857(3)
_cell_length_b 16.4547(6)
_cell_length_c 11.2887(4)
_cell_measurement_reflns_used n/a
_cell_measurement_temperature 100(2)
_cell_measurement_theta_max n/a
_cell_measurement_theta_min n/a
_cell_volume 1987.04(12)
_computing_cell_refinement Denzo-smn
_computing_data_reduction Denzo-smn
_computing_molecular_graphics 'RES2INS (Barbour, 1998)'
_computing_structure_refinement 'SHELXL-97 (Sheldrick, 1997)'
_computing_structure_solution 'SHELXS-97 (Sheldrick, 1990)'
_diffrn_ambient_temperature 100(2)
_diffrn_measured_fraction_theta_full 0.994
_diffrn_measured_fraction_theta_max 0.994
_diffrn_measurement_device_type KappaCCD
_diffrn_measurement_method '2o phi scans'
_diffrn_radiation_monochromator graphite
_diffrn_radiation_source 'fine-focus sealed tube'
_diffrn_radiation_type MoK\a
_diffrn_radiation_wavelength 0.71070
_diffrn_reflns_av_R_equivalents 0.0259
_diffrn_reflns_av_sigmaI/netI 0.0377
_diffrn_reflns_limit_h_max 13
_diffrn_reflns_limit_h_min -13
_diffrn_reflns_limit_k_max 20
_diffrn_reflns_limit_k_min -20
_diffrn_reflns_limit_l_max 13
_diffrn_reflns_limit_l_min -13
_diffrn_reflns_number 16968
_diffrn_reflns_theta_full 26.00
_diffrn_reflns_theta_max 26.00
_diffrn_reflns_theta_min 3.44
_diffrn_standards_decay_% 0
_diffrn_standards_interval_count n/a
_diffrn_standards_interval_time n/a
_diffrn_standards_number n/a
_exptl_absorpt_coefficient_mu 0.419
_exptl_absorpt_correction_type Scalepack
_exptl_crystal_colour colourless
_exptl_crystal_density_diffrn 1.482
_exptl_crystal_density_method 'not measured'
_exptl_crystal_description plate
_exptl_crystal_F_000 920
_exptl_crystal_size_max 0.8
_exptl_crystal_size_mid 0.4
_exptl_crystal_size_min 0.1
_refine_diff_density_max 0.391
_refine_diff_density_min -0.328
_refine_diff_density_rms 0.062
_refine_ls_extinction_coef 0.0109(16)
_refine_ls_extinction_expression Fc^*^=kFc[1+0.001xFc^2^\l^3^/sin(2\q)]^-1/4^
_refine_ls_extinction_method SHELXL
_refine_ls_goodness_of_fit_ref 1.036
_refine_ls_hydrogen_treatment mixed
_refine_ls_matrix_type full
_refine_ls_number_parameters 336
_refine_ls_number_reflns 3890
_refine_ls_number_restraints 0
_refine_ls_restrained_S_all 1.036
_refine_ls_R_factor_all 0.0397
_refine_ls_R_factor_gt 0.0316
_refine_ls_shift/su_max 0.000
_refine_ls_shift/su_mean 0.000
_refine_ls_structure_factor_coef Fsqd
_refine_ls_weighting_details 'calc w=1/[\s^2^(Fo^2^)+(0.0350P)^2^+0.9337P] where P=(Fo^2^+2Fc^2^)/3'
_refine_ls_weighting_scheme calc
_refine_ls_wR_factor_gt 0.0770
_refine_ls_wR_factor_ref 0.0812
_reflns_number_gt 3420
_reflns_number_total 3890
_reflns_threshold_expression >2sigma(I)
_cod_data_source_file b108522k.txt
_cod_data_source_block allylazk
_cod_original_cell_volume 1987.03(11)
_cod_original_sg_symbol_H-M P21/n
_cod_database_code 7050726

loop_
_symmetry_equiv_pos_as_xyz
'x, y, z'
'-x+1/2, y+1/2, -z+1/2'
'-x, -y, -z'
'x-1/2, -y-1/2, z-1/2'

loop_
_atom_site_label
_atom_site_type_symbol
_atom_site_fract_x
_atom_site_fract_y
_atom_site_fract_z
_atom_site_U_iso_or_equiv
_atom_site_adp_type
_atom_site_occupancy
_atom_site_symmetry_multiplicity
_atom_site_calc_flag
_atom_site_refinement_flags
_atom_site_disorder_assembly
_atom_site_disorder_group
K1 K 0.20711(3) 0.04389(2) 0.66876(3) 0.02059(12) Uani 1 1 d . . .
P1 P 0.09963(4) 0.08553(3) 0.35514(4) 0.02207(13) Uani 1 1 d . . .
F1 F 0.23949(10) 0.09775(8) 0.42579(11) 0.0469(3) Uani 1 1 d . . .
F2 F 0.09340(13) 0.00082(6) 0.42356(10) 0.0459(3) Uani 1 1 d . . .
F3 F 0.05011(10) 0.13027(7) 0.46240(10) 0.0383(3) Uani 1 1 d . . .
F4 F 0.15011(11) 0.03941(7) 0.24969(9) 0.0410(3) Uani 1 1 d . . .
F5 F 0.10433(11) 0.16964(7) 0.28765(11) 0.0417(3) Uani 1 1 d . . .
F6 F -0.04153(10) 0.07263(8) 0.28596(11) 0.0449(3) Uani 1 1 d . . .
O1 O 0.29609(10) -0.00438(7) 0.91316(10) 0.0232(3) Uani 1 1 d . . .
O2 O 0.39792(11) -0.07729(7) 0.72854(10) 0.0258(3) Uani 1 1 d . . .
O3 O 0.45463(11) 0.08026(7) 0.65305(11) 0.0287(3) Uani 1 1 d . . .
O4 O 0.28131(10) 0.20301(7) 0.69906(10) 0.0265(3) Uani 1 1 d . . .
N1 N 0.13024(12) 0.14168(8) 0.86978(11) 0.0202(3) Uani 1 1 d . . .
C1 C 0.32557(17) -0.08881(10) 0.91322(16) 0.0260(4) Uani 1 1 d . . .
H1A H 0.2553(19) -0.1197(12) 0.8712(18) 0.031(5) Uiso 1 1 d . . .
H1B H 0.3465(17) -0.1093(11) 0.9958(18) 0.025(5) Uiso 1 1 d . . .
C2 C 0.43600(17) -0.09819(11) 0.85214(16) 0.0285(4) Uani 1 1 d . . .
H2A H 0.506(2) -0.0668(12) 0.8932(18) 0.030(5) Uiso 1 1 d . . .
H2B H 0.4666(19) -0.1535(13) 0.8600(18) 0.036(5) Uiso 1 1 d . . .
C3 C 0.50094(19) -0.06101(12) 0.6692(2) 0.0344(4) Uani 1 1 d . . .
H3A H 0.472(2) -0.0651(14) 0.589(2) 0.047(6) Uiso 1 1 d . . .
H3B H 0.567(2) -0.1017(14) 0.696(2) 0.044(6) Uiso 1 1 d . . .
C4 C 0.55190(17) 0.02365(12) 0.6933(2) 0.0358(4) Uani 1 1 d . . .
H4A H 0.583(2) 0.0307(14) 0.778(2) 0.048(7) Uiso 1 1 d . . .
H4B H 0.622(2) 0.0315(13) 0.649(2) 0.044(6) Uiso 1 1 d . . .
C5 C 0.49390(17) 0.16194(11) 0.67956(19) 0.0328(4) Uani 1 1 d . . .
H5A H 0.560(2) 0.1767(13) 0.6336(19) 0.039(6) Uiso 1 1 d . . .
H5B H 0.523(2) 0.1699(14) 0.771(2) 0.044(6) Uiso 1 1 d . . .
C6 C 0.38458(16) 0.21790(11) 0.63982(17) 0.0299(4) Uani 1 1 d . . .
H6A H 0.411(2) 0.2767(14) 0.6527(19) 0.043(6) Uiso 1 1 d . . .
H6B H 0.3505(17) 0.2081(12) 0.5503(17) 0.026(5) Uiso 1 1 d . . .
C7 C 0.29898(16) 0.23086(11) 0.82140(16) 0.0283(4) Uani 1 1 d . . .
H7A H 0.3288(19) 0.2877(13) 0.8269(17) 0.033(5) Uiso 1 1 d . . .
H7B H 0.363(2) 0.1973(14) 0.873(2) 0.042(6) Uiso 1 1 d . . .
C8 C 0.17379(16) 0.22586(10) 0.86084(15) 0.0245(3) Uani 1 1 d . . .
H8A H 0.1765(19) 0.2562(13) 0.9412(19) 0.035(5) Uiso 1 1 d . . .
H8B H 0.1134(18) 0.2558(12) 0.8005(17) 0.027(5) Uiso 1 1 d . . .
C9 C -0.00648(15) 0.13968(11) 0.86044(15) 0.0255(3) Uani 1 1 d . . .
H9A H -0.0313(19) 0.1744(12) 0.9265(19) 0.034(5) Uiso 1 1 d . . .
H9B H -0.0300(18) 0.0831(12) 0.8744(17) 0.026(5) Uiso 1 1 d . . .
C10 C -0.07643(16) 0.16806(11) 0.74092(16) 0.0281(4) Uani 1 1 d . . .
H10 H -0.052(2) 0.1430(13) 0.672(2) 0.037(5) Uiso 1 1 d . . .
C11 C -0.16468(17) 0.22373(12) 0.7285(2) 0.0376(4) Uani 1 1 d . . .
H11A H -0.187(2) 0.2492(16) 0.796(2) 0.055(7) Uiso 1 1 d . . .
H11B H -0.211(2) 0.2378(15) 0.650(2) 0.052(7) Uiso 1 1 d . . .
C12 C 0.20043(16) 0.01364(11) 0.97995(15) 0.0247(3) Uani 1 1 d . . .
H12A H 0.2215(17) -0.0080(11) 1.0614(17) 0.021(4) Uiso 1 1 d . . .
H12B H 0.1230(18) -0.0117(11) 0.9419(17) 0.024(5) Uiso 1 1 d . . .
C15 C 0.18970(17) 0.10519(10) 0.98565(15) 0.0253(4) Uani 1 1 d . . .
H15A H 0.1463(18) 0.1189(12) 1.0485(18) 0.027(5) Uiso 1 1 d . . .
H15B H 0.2743(18) 0.1261(11) 1.0072(16) 0.023(4) Uiso 1 1 d . . .

loop_
_atom_site_aniso_label
_atom_site_aniso_U_11
_atom_site_aniso_U_22
_atom_site_aniso_U_33
_atom_site_aniso_U_23
_atom_site_aniso_U_13
_atom_site_aniso_U_12
K1 0.02048(18) 0.02231(19) 0.01890(18) 0.00020(12) 0.00342(12) -0.00109(13)
P1 0.0220(2) 0.0249(2) 0.0196(2) 0.00196(16) 0.00460(16) -0.00237(16)
F1 0.0257(6) 0.0719(9) 0.0390(7) -0.0053(6) -0.0050(5) 0.0034(6)
F2 0.0806(9) 0.0271(6) 0.0363(6) 0.0091(5) 0.0270(6) 0.0066(6)
F3 0.0441(6) 0.0369(6) 0.0367(6) -0.0070(5) 0.0149(5) 0.0046(5)
F4 0.0517(7) 0.0497(7) 0.0251(5) -0.0017(5) 0.0165(5) 0.0046(5)
F5 0.0440(7) 0.0335(6) 0.0470(7) 0.0165(5) 0.0072(5) -0.0070(5)
F6 0.0272(6) 0.0571(7) 0.0472(7) -0.0018(6) -0.0008(5) -0.0154(5)
O1 0.0258(6) 0.0206(6) 0.0238(6) 0.0010(4) 0.0062(4) 0.0040(5)
O2 0.0253(6) 0.0277(6) 0.0246(6) -0.0019(5) 0.0050(5) 0.0027(5)
O3 0.0202(6) 0.0259(6) 0.0400(7) 0.0014(5) 0.0053(5) 0.0013(5)
O4 0.0238(6) 0.0275(6) 0.0293(6) -0.0016(5) 0.0077(5) -0.0043(5)
N1 0.0207(6) 0.0215(7) 0.0185(6) 0.0023(5) 0.0034(5) 0.0022(5)
C1 0.0336(9) 0.0199(8) 0.0234(8) 0.0020(6) 0.0022(7) 0.0032(7)
C2 0.0296(9) 0.0256(9) 0.0280(9) -0.0030(7) -0.0006(7) 0.0087(7)
C3 0.0339(10) 0.0309(10) 0.0421(11) -0.0024(8) 0.0167(8) 0.0066(8)
C4 0.0220(9) 0.0348(10) 0.0518(12) 0.0043(9) 0.0099(8) 0.0059(8)
C5 0.0239(9) 0.0292(9) 0.0469(11) 0.0012(8) 0.0104(8) -0.0049(7)
C6 0.0273(9) 0.0283(9) 0.0355(10) 0.0025(7) 0.0097(7) -0.0043(7)
C7 0.0258(9) 0.0260(9) 0.0317(9) -0.0020(7) 0.0015(7) -0.0047(7)
C8 0.0282(8) 0.0205(8) 0.0242(8) -0.0017(6) 0.0036(6) 0.0019(7)
C9 0.0225(8) 0.0281(9) 0.0276(9) 0.0033(7) 0.0090(6) 0.0045(7)
C10 0.0224(8) 0.0294(9) 0.0317(9) 0.0008(7) 0.0032(7) -0.0004(7)
C11 0.0259(9) 0.0330(10) 0.0504(12) 0.0050(9) -0.0019(8) 0.0014(8)
C12 0.0278(8) 0.0285(9) 0.0185(8) 0.0039(7) 0.0061(6) 0.0039(7)
C15 0.0304(9) 0.0282(9) 0.0170(8) -0.0007(6) 0.0033(6) 0.0062(7)

loop_
_atom_type_symbol
_atom_type_description
_atom_type_scat_dispersion_real
_atom_type_scat_dispersion_imag
_atom_type_scat_source
C C 0.0033 0.0016 'International Tables Vol C Tables 4.2.6.8 and 6.1.1.4'
H H 0.0000 0.0000 'International Tables Vol C Tables 4.2.6.8 and 6.1.1.4'
O O 0.0106 0.0060 'International Tables Vol C Tables 4.2.6.8 and 6.1.1.4'
N N 0.0061 0.0033 'International Tables Vol C Tables 4.2.6.8 and 6.1.1.4'
K K 0.2009 0.2494 'International Tables Vol C Tables 4.2.6.8 and 6.1.1.4'
P P 0.1023 0.0942 'International Tables Vol C Tables 4.2.6.8 and 6.1.1.4'
F F 0.0171 0.0103 'International Tables Vol C Tables 4.2.6.8 and 6.1.1.4'

loop_
_geom_angle_atom_site_label_1
_geom_angle_atom_site_label_2
_geom_angle_atom_site_label_3
_geom_angle
_geom_angle_site_symmetry_1
_geom_angle_site_symmetry_3
_geom_angle_publ_flag
O4 K1 F6 146.34(4) . 3_556 ?
O4 K1 O3 62.54(3) . . ?
F6 K1 O3 146.61(4) 3_556 . ?
O4 K1 O1 96.05(3) . . ?
F6 K1 O1 75.12(3) 3_556 . ?
O3 K1 O1 87.85(4) . . ?
O4 K1 O2 116.78(3) . . ?
F6 K1 O2 86.70(4) 3_556 . ?
O3 K1 O2 59.98(3) . . ?
O1 K1 O2 58.61(3) . . ?
O4 K1 F2 114.57(3) . . ?
F6 K1 F2 80.11(3) 3_556 . ?
O3 K1 F2 103.73(4) . . ?
O1 K1 F2 149.29(3) . . ?
O2 K1 F2 102.53(3) . . ?
O4 K1 F1 75.36(4) . . ?
F6 K1 F1 125.17(4) 3_556 . ?
O3 K1 F1 66.20(3) . . ?
O1 K1 F1 153.86(3) . . ?
O2 K1 F1 102.73(3) . . ?
F2 K1 F1 45.06(3) . . ?
O4 K1 F3 75.84(3) . . ?
F6 K1 F3 100.22(3) 3_556 . ?
O3 K1 F3 105.54(3) . . ?
O1 K1 F3 158.12(3) . . ?
O2 K1 F3 143.17(3) . . ?
F2 K1 F3 44.77(3) . . ?
F1 K1 F3 44.28(3) . . ?
O4 K1 N1 60.95(3) . . ?
F6 K1 N1 87.10(4) 3_556 . ?
O3 K1 N1 109.72(4) . . ?
O1 K1 N1 61.02(3) . . ?
O2 K1 N1 118.84(3) . . ?
F2 K1 N1 135.82(4) . . ?
F1 K1 N1 129.20(4) . . ?
F3 K1 N1 97.72(3) . . ?
O4 K1 F2 120.00(3) . 3_556 ?
F6 K1 F2 42.44(3) 3_556 3_556 ?
O3 K1 F2 158.47(3) . 3_556 ?
O1 K1 F2 112.22(3) . 3_556 ?
O2 K1 F2 123.18(3) . 3_556 ?
F2 K1 F2 55.00(4) . 3_556 ?
F1 K1 F2 93.14(3) . 3_556 ?
F3 K1 F2 58.17(3) . 3_556 ?
N1 K1 F2 87.71(3) . 3_556 ?
O4 K1 C6 22.57(4) . . ?
F6 K1 C6 168.89(4) 3_556 . ?
O3 K1 C6 42.69(4) . . ?
O1 K1 C6 102.87(4) . . ?
O2 K1 C6 101.67(4) . . ?
F2 K1 C6 104.82(4) . . ?
F1 K1 C6 60.48(4) . . ?
F3 K1 C6 77.51(4) . . ?
N1 K1 C6 82.48(4) . . ?
F2 K1 C6 132.76(4) 3_556 . ?
O4 K1 P1 88.59(3) . . ?
F6 K1 P1 102.25(3) 3_556 . ?
O3 K1 P1 92.20(3) . . ?
O1 K1 P1 174.78(3) . . ?
O2 K1 P1 117.07(3) . . ?
F2 K1 P1 25.98(2) . . ?
F1 K1 P1 26.08(2) . . ?
F3 K1 P1 26.10(2) . . ?
N1 K1 P1 123.69(3) . . ?
F2 K1 P1 67.08(2) 3_556 . ?
C6 K1 P1 80.58(3) . . ?
F5 P1 F4 90.60(7) . . ?
F5 P1 F3 90.43(7) . . ?
F4 P1 F3 178.89(7) . . ?
F5 P1 F1 91.00(7) . . ?
F4 P1 F1 90.25(7) . . ?
F3 P1 F1 89.30(6) . . ?
F5 P1 F2 179.38(7) . . ?
F4 P1 F2 89.83(6) . . ?
F3 P1 F2 89.15(6) . . ?
F1 P1 F2 89.45(7) . . ?
F5 P1 F6 89.70(6) . . ?
F4 P1 F6 90.29(7) . . ?
F3 P1 F6 90.15(6) . . ?
F1 P1 F6 179.11(7) . . ?
F2 P1 F6 89.84(7) . . ?
F5 P1 K1 127.46(5) . . ?
F4 P1 K1 123.55(5) . . ?
F3 P1 K1 55.40(4) . . ?
F1 P1 K1 54.79(5) . . ?
F2 P1 K1 52.57(5) . . ?
F6 P1 K1 124.33(5) . . ?
P1 F1 K1 99.14(6) . . ?
P1 F2 K1 101.46(6) . . ?
P1 F2 K1 99.70(6) . 3_556 ?
K1 F2 K1 125.00(4) . 3_556 ?
P1 F3 K1 98.49(5) . . ?
P1 F6 K1 127.23(7) . 3_556 ?
C12 O1 C1 112.88(13) . . ?
C12 O1 K1 107.59(9) . . ?
C1 O1 K1 107.87(9) . . ?
C2 O2 C3 113.09(14) . . ?
C2 O2 K1 117.76(9) . . ?
C3 O2 K1 110.81(10) . . ?
C4 O3 C5 111.99(14) . . ?
C4 O3 K1 120.60(10) . . ?
C5 O3 K1 116.32(10) . . ?
C6 O4 C7 114.73(13) . . ?
C6 O4 K1 110.11(10) . . ?
C7 O4 K1 114.15(10) . . ?
C9 N1 C8 110.48(12) . . ?
C9 N1 C15 109.02(13) . . ?
C8 N1 C15 110.46(13) . . ?
C9 N1 K1 110.54(9) . . ?
C8 N1 K1 108.15(9) . . ?
C15 N1 K1 108.17(9) . . ?
O1 C1 C2 107.43(14) . . ?
O2 C2 C1 108.25(14) . . ?
O2 C3 C4 112.49(15) . . ?
O3 C4 C3 108.73(15) . . ?
O3 C5 C6 108.93(14) . . ?
O4 C6 C5 113.68(15) . . ?
O4 C6 K1 47.32(7) . . ?
C5 C6 K1 83.76(10) . . ?
O4 C7 C8 107.38(13) . . ?
N1 C8 C7 112.97(13) . . ?
N1 C9 C10 113.35(14) . . ?
C11 C10 C9 123.59(18) . . ?
O1 C12 C15 107.42(14) . . ?
N1 C15 C12 113.09(14) . . ?

loop_
_geom_bond_atom_site_label_1
_geom_bond_atom_site_label_2
_geom_bond_distance
_geom_bond_site_symmetry_2
_geom_bond_publ_flag
K1 O4 2.7426(12) . ?
K1 F6 2.7437(12) 3_556 ?
K1 O3 2.7976(12) . ?
K1 O1 2.8619(12) . ?
K1 O2 2.8682(12) . ?
K1 F2 2.9029(13) . ?
K1 F1 2.9649(13) . ?
K1 F3 2.9821(12) . ?
K1 N1 3.0237(13) . ?
K1 F2 3.3264(15) 3_556 ?
K1 C6 3.5031(18) . ?
K1 P1 3.5829(5) . ?
P1 F5 1.5852(11) . ?
P1 F4 1.5929(11) . ?
P1 F3 1.5939(11) . ?
P1 F1 1.5951(11) . ?
P1 F2 1.6012(11) . ?
P1 F6 1.6037(11) . ?
F2 K1 3.3264(15) 3_556 ?
F6 K1 2.7437(12) 3_556 ?
O1 C12 1.425(2) . ?
O1 C1 1.4258(19) . ?
O2 C2 1.422(2) . ?
O2 C3 1.434(2) . ?
O3 C4 1.420(2) . ?
O3 C5 1.425(2) . ?
O4 C6 1.432(2) . ?
O4 C7 1.434(2) . ?
N1 C9 1.473(2) . ?
N1 C8 1.474(2) . ?
N1 C15 1.475(2) . ?
C1 C2 1.500(3) . ?
C3 C4 1.505(3) . ?
C5 C6 1.506(3) . ?
C7 C8 1.512(2) . ?
C9 C10 1.496(2) . ?
C10 C11 1.316(3) . ?
C12 C15 1.513(2) . ?

loop_
_geom_hbond_atom_site_label_D
_geom_hbond_atom_site_label_H
_geom_hbond_atom_site_label_A
_geom_hbond_distance_DH
_geom_hbond_distance_HA
_geom_hbond_distance_DA
_geom_hbond_angle_DHA
_geom_hbond_site_symmetry_A
C1 H1A F6 0.97(2) 2.76(2) 3.480(2) 131.6(15) 3_556
C3 H3B F1 0.99(2) 2.71(2) 3.259(2) 115.0(16) 3_656
C4 H4B F1 0.99(2) 2.83(2) 3.477(2) 123.7(16) 3_656
C4 H4B F4 0.99(2) 2.79(2) 3.353(2) 116.4(16) 3_656
C5 H5B F5 1.03(2) 2.78(2) 3.173(2) 103.0(14) 4_666
C6 H6B F1 1.023(19) 2.471(19) 3.290(2) 136.7(14) .
C6 H6A F5 1.01(2) 2.52(2) 3.233(2) 127.5(16) 4_666
C9 H9B F4 0.99(2) 2.66(2) 3.457(2) 138.5(14) 3_556
C10 H10 F2 0.96(2) 2.60(2) 3.328(2) 132.3(16) 3_556
C11 H11A F5 0.94(3) 2.62(3) 3.236(2) 123.1(19) 4_566
C12 H12A F4 0.973(19) 2.519(18) 3.2203(19) 129.0(14) 1_556
C12 H12B F6 0.967(19) 2.750(19) 3.478(2) 132.5(14) 3_556
C15 H15A F4 0.95(2) 2.61(2) 3.274(2) 126.9(14) 1_556

loop_
_geom_torsion_atom_site_label_1
_geom_torsion_atom_site_label_2
_geom_torsion_atom_site_label_3
_geom_torsion_atom_site_label_4
_geom_torsion
_geom_torsion_site_symmetry_1
_geom_torsion_site_symmetry_2
_geom_torsion_site_symmetry_3
_geom_torsion_site_symmetry_4
_geom_torsion_publ_flag
O4 K1 P1 F5 -0.74(6) . . . . ?
F6 K1 P1 F5 147.11(7) 3_556 . . . ?
O3 K1 P1 F5 -63.19(7) . . . . ?
O1 K1 P1 F5 -153.7(3) . . . . ?
O2 K1 P1 F5 -120.32(6) . . . . ?
F2 K1 P1 F5 179.21(9) . . . . ?
F1 K1 P1 F5 -59.09(8) . . . . ?
F3 K1 P1 F5 58.86(8) . . . . ?
N1 K1 P1 F5 52.38(7) . . . . ?
F2 K1 P1 F5 122.86(6) 3_556 . . . ?
C6 K1 P1 F5 -21.95(7) . . . . ?
O4 K1 P1 F4 120.85(6) . . . . ?
F6 K1 P1 F4 -91.30(6) 3_556 . . . ?
O3 K1 P1 F4 58.40(6) . . . . ?
O1 K1 P1 F4 -32.1(3) . . . . ?
O2 K1 P1 F4 1.27(6) . . . . ?
F2 K1 P1 F4 -59.20(8) . . . . ?
F1 K1 P1 F4 62.50(8) . . . . ?
F3 K1 P1 F4 -179.55(8) . . . . ?
N1 K1 P1 F4 173.97(6) . . . . ?
F2 K1 P1 F4 -115.55(6) 3_556 . . . ?
C6 K1 P1 F4 99.64(6) . . . . ?
O4 K1 P1 F3 -59.60(6) . . . . ?
F6 K1 P1 F3 88.25(6) 3_556 . . . ?
O3 K1 P1 F3 -122.05(6) . . . . ?
O1 K1 P1 F3 147.4(3) . . . . ?
O2 K1 P1 F3 -179.18(6) . . . . ?
F2 K1 P1 F3 120.35(8) . . . . ?
F1 K1 P1 F3 -117.95(8) . . . . ?
N1 K1 P1 F3 -6.48(6) . . . . ?
F2 K1 P1 F3 64.00(6) 3_556 . . . ?
C6 K1 P1 F3 -80.82(6) . . . . ?
O4 K1 P1 F1 58.35(6) . . . . ?
F6 K1 P1 F1 -153.80(7) 3_556 . . . ?
O3 K1 P1 F1 -4.10(6) . . . . ?
O1 K1 P1 F1 -94.6(3) . . . . ?
O2 K1 P1 F1 -61.23(7) . . . . ?
F2 K1 P1 F1 -121.70(9) . . . . ?
F3 K1 P1 F1 117.95(8) . . . . ?
N1 K1 P1 F1 111.46(7) . . . . ?
F2 K1 P1 F1 -178.05(6) 3_556 . . . ?
C6 K1 P1 F1 37.13(7) . . . . ?
O4 K1 P1 F2 -179.95(7) . . . . ?
F6 K1 P1 F2 -32.10(7) 3_556 . . . ?
O3 K1 P1 F2 117.60(7) . . . . ?
O1 K1 P1 F2 27.1(3) . . . . ?
O2 K1 P1 F2 60.46(7) . . . . ?
F1 K1 P1 F2 121.70(9) . . . . ?
F3 K1 P1 F2 -120.35(8) . . . . ?
N1 K1 P1 F2 -126.84(7) . . . . ?
F2 K1 P1 F2 -56.35(7) 3_556 . . . ?
C6 K1 P1 F2 158.83(7) . . . . ?
O4 K1 P1 F6 -121.75(7) . . . . ?
F6 K1 P1 F6 26.10(9) 3_556 . . . ?
O3 K1 P1 F6 175.80(7) . . . . ?
O1 K1 P1 F6 85.3(3) . . . . ?
O2 K1 P1 F6 118.67(7) . . . . ?
F2 K1 P1 F6 58.20(9) . . . . ?
F1 K1 P1 F6 179.90(9) . . . . ?
F3 K1 P1 F6 -62.15(8) . . . . ?
N1 K1 P1 F6 -68.63(7) . . . . ?
F2 K1 P1 F6 1.85(6) 3_556 . . . ?
C6 K1 P1 F6 -142.96(7) . . . . ?
F5 P1 F1 K1 137.07(6) . . . . ?
F4 P1 F1 K1 -132.33(6) . . . . ?
F3 P1 F1 K1 46.65(6) . . . . ?
F2 P1 F1 K1 -42.50(5) . . . . ?
F6 P1 F1 K1 -5(5) . . . . ?
O4 K1 F1 P1 -118.42(6) . . . . ?
F6 K1 F1 P1 31.86(8) 3_556 . . . ?
O3 K1 F1 P1 175.52(7) . . . . ?
O1 K1 F1 P1 168.13(6) . . . . ?
O2 K1 F1 P1 126.85(6) . . . . ?
F2 K1 F1 P1 31.76(5) . . . . ?
F3 K1 F1 P1 -33.83(5) . . . . ?
N1 K1 F1 P1 -87.81(7) . . . . ?
F2 K1 F1 P1 1.80(6) 3_556 . . . ?
C6 K1 F1 P1 -136.81(7) . . . . ?
F5 P1 F2 K1 -92(7) . . . . ?
F4 P1 F2 K1 134.29(6) . . . . ?
F3 P1 F2 K1 -45.27(6) . . . . ?
F1 P1 F2 K1 44.04(6) . . . . ?
F6 P1 F2 K1 -135.42(6) . . . . ?
F5 P1 F2 K1 37(7) . . . 3_556 ?
F4 P1 F2 K1 -96.78(5) . . . 3_556 ?
F3 P1 F2 K1 83.66(5) . . . 3_556 ?
F1 P1 F2 K1 172.97(5) . . . 3_556 ?
F6 P1 F2 K1 -6.49(6) . . . 3_556 ?
K1 P1 F2 K1 128.93(6) . . . 3_556 ?
O4 K1 F2 P1 0.05(7) . . . . ?
F6 K1 F2 P1 148.19(6) 3_556 . . . ?
O3 K1 F2 P1 -65.73(6) . . . . ?
O1 K1 F2 P1 -175.35(5) . . . . ?
O2 K1 F2 P1 -127.48(6) . . . . ?
F1 K1 F2 P1 -31.89(5) . . . . ?
F3 K1 F2 P1 32.62(5) . . . . ?
N1 K1 F2 P1 72.85(8) . . . . ?
F2 K1 F2 P1 110.60(8) 3_556 . . . ?
C6 K1 F2 P1 -21.62(7) . . . . ?
O4 K1 F2 K1 -110.55(4) . . . 3_556 ?
F6 K1 F2 K1 37.58(4) 3_556 . . 3_556 ?
O3 K1 F2 K1 -176.33(4) . . . 3_556 ?
O1 K1 F2 K1 74.04(8) . . . 3_556 ?
O2 K1 F2 K1 121.92(4) . . . 3_556 ?
F1 K1 F2 K1 -142.49(7) . . . 3_556 ?
F3 K1 F2 K1 -77.98(5) . . . 3_556 ?
N1 K1 F2 K1 -37.75(7) . . . 3_556 ?
F2 K1 F2 K1 0.0 3_556 . . 3_556 ?
C6 K1 F2 K1 -132.22(5) . . . 3_556 ?
P1 K1 F2 K1 -110.60(8) . . . 3_556 ?
F5 P1 F3 K1 -137.20(5) . . . . ?
F4 P1 F3 K1 20(4) . . . . ?
F1 P1 F3 K1 -46.20(6) . . . . ?
F2 P1 F3 K1 43.26(6) . . . . ?
F6 P1 F3 K1 133.10(5) . . . . ?
O4 K1 F3 P1 117.21(6) . . . . ?
F6 K1 F3 P1 -97.01(5) 3_556 . . . ?
O3 K1 F3 P1 61.53(6) . . . . ?
O1 K1 F3 P1 -172.45(7) . . . . ?
O2 K1 F3 P1 1.21(9) . . . . ?
F2 K1 F3 P1 -32.46(5) . . . . ?
F1 K1 F3 P1 33.79(5) . . . . ?
N1 K1 F3 P1 174.56(5) . . . . ?
F2 K1 F3 P1 -103.01(6) 3_556 . . . ?
C6 K1 F3 P1 94.07(6) . . . . ?
F5 P1 F6 K1 -169.81(8) . . . 3_556 ?
F4 P1 F6 K1 99.59(8) . . . 3_556 ?
F3 P1 F6 K1 -79.39(8) . . . 3_556 ?
F1 P1 F6 K1 -28(5) . . . 3_556 ?
F2 P1 F6 K1 9.76(8) . . . 3_556 ?
K1 P1 F6 K1 -32.68(10) . . . 3_556 ?
O4 K1 O1 C12 85.81(10) . . . . ?
F6 K1 O1 C12 -61.11(10) 3_556 . . . ?
O3 K1 O1 C12 147.90(10) . . . . ?
O2 K1 O1 C12 -156.41(11) . . . . ?
F2 K1 O1 C12 -98.40(11) . . . . ?
F1 K1 O1 C12 154.66(10) . . . . ?
F3 K1 O1 C12 19.14(15) . . . . ?
N1 K1 O1 C12 33.90(9) . . . . ?
F2 K1 O1 C12 -40.10(10) 3_556 . . . ?
C6 K1 O1 C12 107.64(10) . . . . ?
P1 K1 O1 C12 -121.4(3) . . . . ?
O4 K1 O1 C1 -152.13(10) . . . . ?
F6 K1 O1 C1 60.95(10) 3_556 . . . ?
O3 K1 O1 C1 -90.04(10) . . . . ?
O2 K1 O1 C1 -34.35(9) . . . . ?
F2 K1 O1 C1 23.67(13) . . . . ?
F1 K1 O1 C1 -83.27(13) . . . . ?
F3 K1 O1 C1 141.21(11) . . . . ?
N1 K1 O1 C1 155.96(11) . . . . ?
F2 K1 O1 C1 81.96(10) 3_556 . . . ?
C6 K1 O1 C1 -130.30(10) . . . . ?
P1 K1 O1 C1 0.7(3) . . . . ?
O4 K1 O2 C2 80.75(12) . . . . ?
F6 K1 O2 C2 -74.05(11) 3_556 . . . ?
O3 K1 O2 C2 108.09(12) . . . . ?
O1 K1 O2 C2 0.52(11) . . . . ?
F2 K1 O2 C2 -153.15(11) . . . . ?
F1 K1 O2 C2 160.61(11) . . . . ?
F3 K1 O2 C2 -176.72(10) . . . . ?
N1 K1 O2 C2 10.81(12) . . . . ?
F2 K1 O2 C2 -96.98(11) 3_556 . . . ?
C6 K1 O2 C2 98.59(12) . . . . ?
P1 K1 O2 C2 -176.12(11) . . . . ?
O4 K1 O2 C3 -51.63(12) . . . . ?
F6 K1 O2 C3 153.57(11) 3_556 . . . ?
O3 K1 O2 C3 -24.30(11) . . . . ?
O1 K1 O2 C3 -131.87(12) . . . . ?
F2 K1 O2 C3 74.47(11) . . . . ?
F1 K1 O2 C3 28.22(12) . . . . ?
F3 K1 O2 C3 50.89(13) . . . . ?
N1 K1 O2 C3 -121.58(11) . . . . ?
F2 K1 O2 C3 130.64(11) 3_556 . . . ?
C6 K1 O2 C3 -33.80(12) . . . . ?
P1 K1 O2 C3 51.49(12) . . . . ?
O4 K1 O3 C4 146.39(14) . . . . ?
F6 K1 O3 C4 -9.97(17) 3_556 . . . ?
O1 K1 O3 C4 48.43(14) . . . . ?
O2 K1 O3 C4 -6.10(13) . . . . ?
F2 K1 O3 C4 -102.80(14) . . . . ?
F1 K1 O3 C4 -128.32(14) . . . . ?
F3 K1 O3 C4 -149.12(13) . . . . ?
N1 K1 O3 C4 106.53(13) . . . . ?
F2 K1 O3 C4 -111.01(15) 3_556 . . . ?
C6 K1 O3 C4 160.11(16) . . . . ?
P1 K1 O3 C4 -126.35(13) . . . . ?
O4 K1 O3 C5 5.32(11) . . . . ?
F6 K1 O3 C5 -151.03(11) 3_556 . . . ?
O1 K1 O3 C5 -92.63(12) . . . . ?
O2 K1 O3 C5 -147.16(13) . . . . ?
F2 K1 O3 C5 116.14(12) . . . . ?
F1 K1 O3 C5 90.62(12) . . . . ?
F3 K1 O3 C5 69.81(12) . . . . ?
N1 K1 O3 C5 -34.54(13) . . . . ?
F2 K1 O3 C5 107.93(14) 3_556 . . . ?
C6 K1 O3 C5 19.05(11) . . . . ?
P1 K1 O3 C5 92.59(12) . . . . ?
F6 K1 O4 C6 -178.69(10) 3_556 . . . ?
O3 K1 O4 C6 24.78(10) . . . . ?
O1 K1 O4 C6 109.18(10) . . . . ?
O2 K1 O4 C6 51.39(11) . . . . ?
F2 K1 O4 C6 -68.47(11) . . . . ?
F1 K1 O4 C6 -45.69(10) . . . . ?
F3 K1 O4 C6 -91.48(10) . . . . ?
N1 K1 O4 C6 161.14(11) . . . . ?
F2 K1 O4 C6 -130.80(10) 3_556 . . . ?
P1 K1 O4 C6 -68.44(10) . . . . ?
F6 K1 O4 C7 50.59(13) 3_556 . . . ?
O3 K1 O4 C7 -105.94(11) . . . . ?
O1 K1 O4 C7 -21.54(10) . . . . ?
O2 K1 O4 C7 -79.33(11) . . . . ?
F2 K1 O4 C7 160.81(10) . . . . ?
F1 K1 O4 C7 -176.41(11) . . . . ?
F3 K1 O4 C7 137.79(10) . . . . ?
N1 K1 O4 C7 30.41(10) . . . . ?
F2 K1 O4 C7 98.48(10) 3_556 . . . ?
C6 K1 O4 C7 -130.72(16) . . . . ?
P1 K1 O4 C7 160.84(10) . . . . ?
O4 K1 N1 C9 125.12(10) . . . . ?
F6 K1 N1 C9 -43.84(10) 3_556 . . . ?
O3 K1 N1 C9 165.71(9) . . . . ?
O1 K1 N1 C9 -118.42(10) . . . . ?
O2 K1 N1 C9 -128.46(9) . . . . ?
F2 K1 N1 C9 28.76(12) . . . . ?
F1 K1 N1 C9 90.82(10) . . . . ?
F3 K1 N1 C9 56.09(10) . . . . ?
F2 K1 N1 C9 -1.36(10) 3_556 . . . ?
C6 K1 N1 C9 132.31(10) . . . . ?
P1 K1 N1 C9 58.96(10) . . . . ?
O4 K1 N1 C8 4.06(9) . . . . ?
F6 K1 N1 C8 -164.90(10) 3_556 . . . ?
O3 K1 N1 C8 44.64(10) . . . . ?
O1 K1 N1 C8 120.52(10) . . . . ?
O2 K1 N1 C8 110.48(9) . . . . ?
F2 K1 N1 C8 -92.30(10) . . . . ?
F1 K1 N1 C8 -30.24(11) . . . . ?
F3 K1 N1 C8 -64.97(9) . . . . ?
F2 K1 N1 C8 -122.42(9) 3_556 . . . ?
C6 K1 N1 C8 11.25(9) . . . . ?
P1 K1 N1 C8 -62.10(10) . . . . ?
O4 K1 N1 C15 -115.58(11) . . . . ?
F6 K1 N1 C15 75.45(10) 3_556 . . . ?
O3 K1 N1 C15 -75.00(10) . . . . ?
O1 K1 N1 C15 0.87(9) . . . . ?
O2 K1 N1 C15 -9.17(11) . . . . ?
F2 K1 N1 C15 148.06(9) . . . . ?
F1 K1 N1 C15 -149.88(9) . . . . ?
F3 K1 N1 C15 175.38(10) . . . . ?
F2 K1 N1 C15 117.93(10) 3_556 . . . ?
C6 K1 N1 C15 -108.39(10) . . . . ?
P1 K1 N1 C15 178.25(9) . . . . ?
C12 O1 C1 C2 -173.89(13) . . . . ?
K1 O1 C1 C2 67.37(14) . . . . ?
C3 O2 C2 C1 162.90(14) . . . . ?
K1 O2 C2 C1 31.55(17) . . . . ?
O1 C1 C2 O2 -66.96(17) . . . . ?
C2 O2 C3 C4 -80.9(2) . . . . ?
K1 O2 C3 C4 53.80(19) . . . . ?
C5 O3 C4 C3 176.44(16) . . . . ?
K1 O3 C4 C3 33.9(2) . . . . ?
O2 C3 C4 O3 -58.9(2) . . . . ?
C4 O3 C5 C6 -177.28(16) . . . . ?
K1 O3 C5 C6 -32.97(18) . . . . ?
C7 O4 C6 C5 74.86(19) . . . . ?
K1 O4 C6 C5 -55.55(17) . . . . ?
C7 O4 C6 K1 130.41(15) . . . . ?
O3 C5 C6 O4 60.6(2) . . . . ?
O3 C5 C6 K1 23.07(13) . . . . ?
F6 K1 C6 O4 3.8(3) 3_556 . . . ?
O3 K1 C6 O4 -146.74(13) . . . . ?
O1 K1 C6 O4 -74.46(10) . . . . ?
O2 K1 C6 O4 -134.57(10) . . . . ?
F2 K1 C6 O4 118.94(10) . . . . ?
F1 K1 C6 O4 127.28(11) . . . . ?
F3 K1 C6 O4 83.11(10) . . . . ?
N1 K1 C6 O4 -16.56(10) . . . . ?
F2 K1 C6 O4 63.24(11) 3_556 . . . ?
P1 K1 C6 O4 109.53(10) . . . . ?
O4 K1 C6 C5 130.57(17) . . . . ?
F6 K1 C6 C5 134.3(2) 3_556 . . . ?
O3 K1 C6 C5 -16.17(10) . . . . ?
O1 K1 C6 C5 56.11(11) . . . . ?
O2 K1 C6 C5 -4.01(11) . . . . ?
F2 K1 C6 C5 -110.49(11) . . . . ?
F1 K1 C6 C5 -102.15(11) . . . . ?
F3 K1 C6 C5 -146.32(11) . . . . ?
N1 K1 C6 C5 114.00(11) . . . . ?
F2 K1 C6 C5 -166.19(10) 3_556 . . . ?
P1 K1 C6 C5 -119.90(11) . . . . ?
C6 O4 C7 C8 168.79(14) . . . . ?
K1 O4 C7 C8 -62.80(15) . . . . ?
C9 N1 C8 C7 -157.59(14) . . . . ?
C15 N1 C8 C7 81.70(16) . . . . ?
K1 N1 C8 C7 -36.50(15) . . . . ?
O4 C7 C8 N1 67.35(17) . . . . ?
C8 N1 C9 C10 63.96(18) . . . . ?
C15 N1 C9 C10 -174.48(14) . . . . ?
K1 N1 C9 C10 -55.70(16) . . . . ?
N1 C9 C10 C11 -128.95(19) . . . . ?
C1 O1 C12 C15 173.11(13) . . . . ?
K1 O1 C12 C15 -68.00(13) . . . . ?
C9 N1 C15 C12 85.50(17) . . . . ?
C8 N1 C15 C12 -152.92(14) . . . . ?
K1 N1 C15 C12 -34.74(16) . . . . ?
O1 C12 C15 N1 72.90(17) . . . . ?
